data_1564250
loop_
_publ_author_name
'Guo, Yi'
'Huang, Fang'
'Sun, Weiguang'
'Zhou, Yuan'
'Chen, Chunmei'
'Qi, Changxing'
'Yang, Jing'
'Li, Xiao-Nian'
'Luo, Zengwei'
'Zhu, Hucheng'
'Wang, Xiaochuan'
'Zhang, Yonghui'

_publ_section_title
;
 Unprecedented Polycyclic Polyprenylated Acylphloroglucinols with
 Anti-Alzheimer&#x2019;s Activity from St. John&#x2019;s Wort
;
_journal_name_full 'Chemical Science'
_journal_paper_doi 10.1039/D1SC03356E
_journal_year 2021
_chemical_absolute_configuration ad
_chemical_formula_moiety 'C27 H42 O7'
_chemical_formula_sum 'C27 H42 O7'
_chemical_formula_weight 478.60
_space_group_crystal_system monoclinic
_space_group_IT_number 4
_space_group_name_Hall 'P 2yb'
_space_group_name_H-M_alt 'P 1 21 1'
_atom_sites_solution_hydrogens mixed
_atom_sites_solution_primary direct
_atom_sites_solution_secondary difmap
_audit_creation_method SHELXL-2014/7
_audit_update_record
;
2019-06-26 deposited with the CCDC.	2021-07-21 downloaded from the CCDC.
;
_cell_angle_alpha 90
_cell_angle_beta 104.64
_cell_angle_gamma 90
_cell_formula_units_Z 2
_cell_length_a 10.13810(10)
_cell_length_b 12.15220(10)
_cell_length_c 10.78530(10)
_cell_measurement_reflns_used 26914
_cell_measurement_temperature 100(2)
_cell_measurement_theta_max 73.6540
_cell_measurement_theta_min 3.6800
_cell_volume 1285.61(2)
_computing_cell_refinement 'Bruker SAINT'
_computing_data_collection 'Bruker APEX2'
_computing_data_reduction 'Bruker SAINT'
_computing_molecular_graphics 'Bruker SHELXTL'
_computing_publication_material 'Bruker SHELXTL'
_computing_structure_refinement 'SHELXL-2014 (Sheldrick 2014)'
_computing_structure_solution 'SHELXS-97 (Sheldrick 2008)'
_diffrn_ambient_temperature 100(2)
_diffrn_measured_fraction_theta_full 1.000
_diffrn_measured_fraction_theta_max 0.997
_diffrn_measurement_device_type 'Bruker APEX-II CCD'
_diffrn_measurement_method '\f and \w scans'
_diffrn_radiation_type CuK\a
_diffrn_radiation_wavelength 1.54178
_diffrn_reflns_av_R_equivalents 0.0225
_diffrn_reflns_av_unetI/netI 0.0125
_diffrn_reflns_Laue_measured_fraction_full 1.000
_diffrn_reflns_Laue_measured_fraction_max 0.997
_diffrn_reflns_limit_h_max 12
_diffrn_reflns_limit_h_min -12
_diffrn_reflns_limit_k_max 14
_diffrn_reflns_limit_k_min -14
_diffrn_reflns_limit_l_max 13
_diffrn_reflns_limit_l_min -13
_diffrn_reflns_number 30275
_diffrn_reflns_point_group_measured_fraction_full 0.980
_diffrn_reflns_point_group_measured_fraction_max 0.972
_diffrn_reflns_theta_full 67.679
_diffrn_reflns_theta_max 73.948
_diffrn_reflns_theta_min 4.237
_diffrn_source 'fine-focus sealed tube'
_exptl_absorpt_coefficient_mu 0.713
_exptl_absorpt_correction_type multi-scan
_exptl_absorpt_process_details sadabs
_exptl_crystal_colour colourless
_exptl_crystal_density_diffrn 1.236
_exptl_crystal_description block
_exptl_crystal_F_000 520
_exptl_crystal_size_max 0.250
_exptl_crystal_size_mid 0.250
_exptl_crystal_size_min 0.150
_exptl_transmission_factor_max 0.7428
_exptl_transmission_factor_min 0.4687
_refine_diff_density_max 0.138
_refine_diff_density_min -0.230
_refine_diff_density_rms 0.050
_refine_ls_abs_structure_details
;
 Flack x determined using 2309 quotients [(I+)-(I-)]/[(I+)+(I-)]
 (Parsons, Flack and Wagner, Acta Cryst. B69 (2013) 249-259).
;
_refine_ls_abs_structure_Flack 0.00(3)
_refine_ls_extinction_method none
_refine_ls_goodness_of_fit_ref 1.054
_refine_ls_hydrogen_treatment mixed
_refine_ls_matrix_type full
_refine_ls_number_parameters 322
_refine_ls_number_reflns 5065
_refine_ls_number_restraints 1
_refine_ls_restrained_S_all 1.054
_refine_ls_R_factor_all 0.0258
_refine_ls_R_factor_gt 0.0257
_refine_ls_shift/su_max 0.000
_refine_ls_shift/su_mean 0.000
_refine_ls_structure_factor_coef Fsqd
_refine_ls_weighting_details 'w=1/[\s^2^(Fo^2^)+(0.0389P)^2^+0.2067P] where P=(Fo^2^+2Fc^2^)/3'
_refine_ls_weighting_scheme calc
_refine_ls_wR_factor_gt 0.0658
_refine_ls_wR_factor_ref 0.0658
_reflns_Friedel_coverage 0.857
_reflns_Friedel_fraction_full 0.957
_reflns_Friedel_fraction_max 0.944
_reflns_number_gt 5041
_reflns_number_total 5065
_reflns_threshold_expression 'I > 2\s(I)'
_cod_data_source_file d1sc03356e2.cif
_cod_data_source_block 20180926-HP1-26-16
_cod_original_cell_volume 1285.59(2)
_cod_original_sg_symbol_H-M 'P 21'
_cod_database_code 1564250
_shelx_shelxl_version_number 2014/7
_shelx_space_group_comment
;
The symmetry employed for this shelxl refinement is uniquely defined
by the following loop, which should always be used as a source of
symmetry information in preference to the above space-group names.
They are only intended as comments.
;
_shelx_estimated_absorpt_t_min 0.842
_shelx_estimated_absorpt_t_max 0.901

loop_
_space_group_symop_operation_xyz
'x, y, z'
'-x, y+1/2, -z'

loop_
_atom_site_label
_atom_site_type_symbol
_atom_site_fract_x
_atom_site_fract_y
_atom_site_fract_z
_atom_site_U_iso_or_equiv
_atom_site_adp_type
_atom_site_occupancy
_atom_site_site_symmetry_order
_atom_site_calc_flag
_atom_site_refinement_flags_posn
_atom_site_refinement_flags_adp
_atom_site_refinement_flags_occupancy
_atom_site_disorder_assembly
_atom_site_disorder_group
O1 O 0.77088(10) 0.81441(9) 0.17490(9) 0.0161(2) Uani 1 1 d . . . . .
O2 O 0.55158(11) 0.84988(10) 0.07928(10) 0.0211(2) Uani 1 1 d . . . . .
O3 O 0.96993(12) 0.63441(12) 0.32739(12) 0.0287(3) Uani 1 1 d . . . . .
O4 O 1.03417(11) 0.82645(11) 0.00823(11) 0.0272(3) Uani 1 1 d . . . . .
H16 H 1.119(3) 0.838(2) 0.050(2) 0.041 Uiso 1 1 d . U . . .
O5 O 0.43593(11) 0.74623(10) 0.39773(10) 0.0197(2) Uani 1 1 d . . . . .
O6 O 0.55095(10) 0.91471(9) 0.43491(10) 0.0183(2) Uani 1 1 d . . . . .
O7 O 0.30540(11) 0.84149(10) 0.13777(10) 0.0209(2) Uani 1 1 d . . . . .
H28 H 0.366(2) 0.840(2) 0.097(2) 0.031 Uiso 1 1 d . U . . .
C1 C 0.83238(18) 0.97021(15) 0.06116(17) 0.0246(3) Uani 1 1 d . . . . .
H40 H 0.7415 1.0022 0.0508 0.037 Uiso 1 1 calc R U . . .
H39 H 0.8695 0.9933 -0.0102 0.037 Uiso 1 1 calc R U . . .
H1 H 0.8926 0.9955 0.1421 0.037 Uiso 1 1 calc R U . . .
C2 C 0.82232(15) 0.84591(14) 0.06245(14) 0.0182(3) Uani 1 1 d . . . . .
C3 C 0.63896(14) 0.81989(12) 0.17239(13) 0.0157(3) Uani 1 1 d . . . . .
C4 C 0.60943(14) 0.77775(13) 0.29424(13) 0.0154(3) Uani 1 1 d . . . . .
C5 C 0.57208(15) 0.65048(13) 0.28798(14) 0.0176(3) Uani 1 1 d . . . . .
C6 C 0.69405(16) 0.56980(14) 0.29464(15) 0.0192(3) Uani 1 1 d . . . . .
H12 H 0.7660 0.5897 0.3735 0.023 Uiso 1 1 calc R U . . .
C7 C 0.65316(17) 0.44860(14) 0.31233(16) 0.0224(3) Uani 1 1 d . . . . .
H10 H 0.6049 0.4447 0.3814 0.027 Uiso 1 1 calc R U . . .
H11 H 0.5905 0.4219 0.2321 0.027 Uiso 1 1 calc R U . . .
C8 C 0.77802(17) 0.37679(14) 0.34603(16) 0.0231(3) Uani 1 1 d . . . . .
H9 H 0.8447 0.3957 0.4221 0.028 Uiso 1 1 calc R U . . .
C9 C 0.80629(16) 0.29011(14) 0.28227(15) 0.0207(3) Uani 1 1 d . . . . .
C10 C 0.71170(18) 0.24217(15) 0.16427(16) 0.0262(4) Uani 1 1 d . . . . .
H7 H 0.6774 0.1710 0.1853 0.039 Uiso 1 1 calc R U . . .
H8 H 0.7611 0.2319 0.0979 0.039 Uiso 1 1 calc R U . . .
H2 H 0.6349 0.2924 0.1327 0.039 Uiso 1 1 calc R U . . .
C11 C 0.73769(15) 0.80144(15) -0.06526(14) 0.0218(3) Uani 1 1 d . . . . .
H3 H 0.7046 0.7276 -0.0526 0.033 Uiso 1 1 calc R U . . .
H42 H 0.7943 0.7979 -0.1266 0.033 Uiso 1 1 calc R U . . .
H41 H 0.6598 0.8503 -0.0986 0.033 Uiso 1 1 calc R U . . .
C12 C 0.94130(17) 0.23121(15) 0.32422(18) 0.0267(4) Uani 1 1 d . . . . .
H6 H 0.9933 0.2614 0.4063 0.040 Uiso 1 1 calc R U . . .
H4 H 0.9929 0.2415 0.2596 0.040 Uiso 1 1 calc R U . . .
H5 H 0.9254 0.1525 0.3340 0.040 Uiso 1 1 calc R U . . .
C13 C 0.76147(16) 0.57621(14) 0.18204(15) 0.0210(3) Uani 1 1 d . . . . .
H13 H 0.7679 0.5010 0.1488 0.025 Uiso 1 1 calc R U . . .
H18 H 0.7023 0.6200 0.1123 0.025 Uiso 1 1 calc R U . . .
C14 C 0.90310(16) 0.62724(14) 0.21713(16) 0.0221(3) Uani 1 1 d . . . . .
C15 C 0.96234(17) 0.66626(15) 0.10910(16) 0.0247(3) Uani 1 1 d . . . . .
H15 H 0.9075 0.6360 0.0270 0.030 Uiso 1 1 calc R U . . .
H14 H 1.0565 0.6379 0.1230 0.030 Uiso 1 1 calc R U . . .
C16 C 0.96439(15) 0.79256(15) 0.10031(15) 0.0213(3) Uani 1 1 d . . . . .
H17 H 1.0143 0.8222 0.1858 0.026 Uiso 1 1 calc R U . . .
C17 C 0.53627(15) 0.65914(13) 0.41815(15) 0.0193(3) Uani 1 1 d . . . . .
H35 H 0.5033 0.5884 0.4470 0.023 Uiso 1 1 calc R U . . .
C18 C 0.48880(14) 0.83600(13) 0.33965(13) 0.0168(3) Uani 1 1 d . . . . .
C19 C 0.69872(14) 0.90642(14) 0.46862(14) 0.0176(3) Uani 1 1 d . . . . .
C20 C 0.71891(14) 0.78928(13) 0.42560(13) 0.0163(3) Uani 1 1 d . . . . .
H21 H 0.8139 0.7747 0.4189 0.020 Uiso 1 1 calc R U . . .
C21 C 0.66696(16) 0.70237(14) 0.50931(14) 0.0193(3) Uani 1 1 d . . . . .
H20 H 0.7344 0.6426 0.5369 0.023 Uiso 1 1 calc R U . . .
H19 H 0.6477 0.7370 0.5860 0.023 Uiso 1 1 calc R U . . .
C22 C 0.75806(17) 0.99387(14) 0.39673(16) 0.0216(3) Uani 1 1 d . . . . .
H23 H 0.7201 0.9846 0.3043 0.032 Uiso 1 1 calc R U . . .
H22 H 0.8574 0.9860 0.4170 0.032 Uiso 1 1 calc R U . . .
H24 H 0.7348 1.0672 0.4227 0.032 Uiso 1 1 calc R U . . .
C23 C 0.74997(17) 0.92975(14) 0.61219(15) 0.0226(3) Uani 1 1 d . . . . .
H26 H 0.7347 1.0074 0.6287 0.034 Uiso 1 1 calc R U . . .
H25 H 0.8476 0.9134 0.6403 0.034 Uiso 1 1 calc R U . . .
H27 H 0.7004 0.8834 0.6596 0.034 Uiso 1 1 calc R U . . .
C24 C 0.36636(15) 0.90094(14) 0.25304(14) 0.0190(3) Uani 1 1 d . . . . .
C25 C 0.25544(16) 0.91171(16) 0.32517(15) 0.0235(3) Uani 1 1 d . . . . .
H30 H 0.1796 0.9552 0.2740 0.035 Uiso 1 1 calc R U . . .
H31 H 0.2929 0.9485 0.4074 0.035 Uiso 1 1 calc R U . . .
H29 H 0.2225 0.8384 0.3404 0.035 Uiso 1 1 calc R U . . .
C26 C 0.40609(17) 1.01591(14) 0.21711(16) 0.0236(3) Uani 1 1 d . . . . .
H33 H 0.4788 1.0098 0.1725 0.035 Uiso 1 1 calc R U . . .
H34 H 0.4383 1.0599 0.2950 0.035 Uiso 1 1 calc R U . . .
H32 H 0.3265 1.0516 0.1608 0.035 Uiso 1 1 calc R U . . .
C27 C 0.45012(16) 0.61801(14) 0.17841(16) 0.0218(3) Uani 1 1 d . . . . .
H38 H 0.4261 0.5411 0.1888 0.033 Uiso 1 1 calc R U . . .
H36 H 0.4739 0.6269 0.0964 0.033 Uiso 1 1 calc R U . . .
H37 H 0.3722 0.6653 0.1798 0.033 Uiso 1 1 calc R U . . .

loop_
_atom_site_aniso_label
_atom_site_aniso_U_11
_atom_site_aniso_U_22
_atom_site_aniso_U_33
_atom_site_aniso_U_23
_atom_site_aniso_U_13
_atom_site_aniso_U_12
O1 0.0137(5) 0.0204(6) 0.0147(5) -0.0003(4) 0.0044(4) 0.0003(4)
O2 0.0150(5) 0.0308(6) 0.0167(5) 0.0027(4) 0.0026(4) 0.0026(4)
O3 0.0205(6) 0.0372(8) 0.0261(6) 0.0048(5) 0.0017(5) 0.0033(5)
O4 0.0164(5) 0.0435(8) 0.0234(5) 0.0036(5) 0.0081(4) -0.0012(5)
O5 0.0180(5) 0.0210(6) 0.0218(5) 0.0015(4) 0.0084(4) -0.0013(4)
O6 0.0155(5) 0.0211(6) 0.0179(5) -0.0046(4) 0.0034(4) -0.0004(4)
O7 0.0149(5) 0.0301(7) 0.0173(5) -0.0040(5) 0.0030(4) 0.0004(5)
C1 0.0245(8) 0.0233(9) 0.0275(8) 0.0024(6) 0.0096(6) -0.0026(6)
C2 0.0165(7) 0.0240(8) 0.0157(6) 0.0017(6) 0.0067(5) -0.0010(6)
C3 0.0149(6) 0.0163(7) 0.0163(6) -0.0018(5) 0.0043(5) -0.0007(5)
C4 0.0136(6) 0.0166(7) 0.0155(6) -0.0003(5) 0.0030(5) -0.0006(5)
C5 0.0182(7) 0.0163(8) 0.0183(7) 0.0002(5) 0.0047(6) -0.0020(6)
C6 0.0211(7) 0.0171(8) 0.0188(7) -0.0016(6) 0.0039(6) -0.0008(6)
C7 0.0245(8) 0.0189(8) 0.0229(8) -0.0001(6) 0.0044(6) -0.0010(6)
C8 0.0246(8) 0.0202(8) 0.0224(7) 0.0015(6) 0.0020(6) -0.0017(6)
C9 0.0222(7) 0.0184(8) 0.0211(7) 0.0043(6) 0.0047(6) -0.0020(6)
C10 0.0295(9) 0.0228(8) 0.0241(8) -0.0007(6) 0.0025(7) 0.0014(7)
C11 0.0178(7) 0.0312(9) 0.0167(7) 0.0001(6) 0.0046(5) 0.0011(6)
C12 0.0239(8) 0.0217(9) 0.0332(9) 0.0023(7) 0.0046(7) -0.0003(6)
C13 0.0243(8) 0.0180(7) 0.0210(7) -0.0013(6) 0.0063(6) 0.0017(6)
C14 0.0203(7) 0.0215(8) 0.0249(8) 0.0018(6) 0.0063(6) 0.0061(6)
C15 0.0188(7) 0.0309(9) 0.0254(8) 0.0013(7) 0.0077(6) 0.0066(6)
C16 0.0155(7) 0.0305(9) 0.0189(7) 0.0003(6) 0.0061(5) -0.0006(6)
C17 0.0202(7) 0.0183(8) 0.0204(7) 0.0019(6) 0.0070(6) -0.0012(6)
C18 0.0168(7) 0.0190(8) 0.0148(6) -0.0020(6) 0.0043(5) -0.0012(6)
C19 0.0146(7) 0.0202(8) 0.0169(7) -0.0005(6) 0.0020(5) -0.0004(6)
C20 0.0156(7) 0.0188(7) 0.0138(6) -0.0001(5) 0.0024(5) -0.0009(5)
C21 0.0231(7) 0.0194(8) 0.0157(7) 0.0013(6) 0.0053(6) -0.0007(6)
C22 0.0217(8) 0.0190(8) 0.0240(8) -0.0002(6) 0.0053(6) -0.0019(6)
C23 0.0239(8) 0.0232(9) 0.0183(7) -0.0037(6) 0.0014(6) 0.0012(6)
C24 0.0149(6) 0.0238(8) 0.0173(7) -0.0035(6) 0.0022(5) 0.0007(6)
C25 0.0177(7) 0.0308(9) 0.0220(7) -0.0045(7) 0.0052(6) 0.0019(6)
C26 0.0213(8) 0.0235(9) 0.0242(8) 0.0016(6) 0.0024(6) 0.0029(6)
C27 0.0195(7) 0.0210(8) 0.0236(8) -0.0037(6) 0.0033(6) -0.0028(6)

loop_
_atom_type_symbol
_atom_type_description
_atom_type_scat_dispersion_real
_atom_type_scat_dispersion_imag
_atom_type_scat_source
C C 0.0181 0.0091 'International Tables Vol C Tables 4.2.6.8 and 6.1.1.4'
H H 0.0000 0.0000 'International Tables Vol C Tables 4.2.6.8 and 6.1.1.4'
O O 0.0492 0.0322 'International Tables Vol C Tables 4.2.6.8 and 6.1.1.4'

loop_
_geom_angle_atom_site_label_1
_geom_angle_atom_site_label_2
_geom_angle_atom_site_label_3
_geom_angle
_geom_angle_site_symmetry_1
_geom_angle_site_symmetry_3
_geom_angle_publ_flag
C3 O1 C2 121.87(11) . . ?
C16 O4 H16 106.5(16) . . ?
C18 O5 C17 107.36(11) . . ?
C18 O6 C19 111.90(11) . . ?
C24 O7 H28 104.7(15) . . ?
C2 C1 H40 109.5 . . ?
C2 C1 H39 109.5 . . ?
H40 C1 H39 109.5 . . ?
C2 C1 H1 109.5 . . ?
H40 C1 H1 109.5 . . ?
H39 C1 H1 109.5 . . ?
O1 C2 C1 107.62(13) . . ?
O1 C2 C11 114.34(12) . . ?
C1 C2 C11 111.64(14) . . ?
O1 C2 C16 99.97(11) . . ?
C1 C2 C16 111.24(13) . . ?
C11 C2 C16 111.45(13) . . ?
O2 C3 O1 123.38(13) . . ?
O2 C3 C4 123.90(13) . . ?
O1 C3 C4 112.60(12) . . ?
C3 C4 C20 120.33(12) . . ?
C3 C4 C5 113.00(12) . . ?
C20 C4 C5 103.40(11) . . ?
C3 C4 C18 116.97(12) . . ?
C20 C4 C18 96.06(11) . . ?
C5 C4 C18 104.60(12) . . ?
C27 C5 C17 113.02(13) . . ?
C27 C5 C6 110.39(13) . . ?
C17 C5 C6 111.50(12) . . ?
C27 C5 C4 114.90(13) . . ?
C17 C5 C4 90.19(11) . . ?
C6 C5 C4 115.50(12) . . ?
C13 C6 C7 109.28(13) . . ?
C13 C6 C5 115.81(13) . . ?
C7 C6 C5 111.53(13) . . ?
C13 C6 H12 106.6 . . ?
C7 C6 H12 106.6 . . ?
C5 C6 H12 106.6 . . ?
C8 C7 C6 110.18(13) . . ?
C8 C7 H10 109.6 . . ?
C6 C7 H10 109.6 . . ?
C8 C7 H11 109.6 . . ?
C6 C7 H11 109.6 . . ?
H10 C7 H11 108.1 . . ?
C9 C8 C7 127.83(15) . . ?
C9 C8 H9 116.1 . . ?
C7 C8 H9 116.1 . . ?
C8 C9 C10 124.78(15) . . ?
C8 C9 C12 121.27(15) . . ?
C10 C9 C12 113.95(15) . . ?
C9 C10 H7 109.5 . . ?
C9 C10 H8 109.5 . . ?
H7 C10 H8 109.5 . . ?
C9 C10 H2 109.5 . . ?
H7 C10 H2 109.5 . . ?
H8 C10 H2 109.5 . . ?
C2 C11 H3 109.5 . . ?
C2 C11 H42 109.5 . . ?
H3 C11 H42 109.5 . . ?
C2 C11 H41 109.5 . . ?
H3 C11 H41 109.5 . . ?
H42 C11 H41 109.5 . . ?
C9 C12 H6 109.5 . . ?
C9 C12 H4 109.5 . . ?
H6 C12 H4 109.5 . . ?
C9 C12 H5 109.5 . . ?
H6 C12 H5 109.5 . . ?
H4 C12 H5 109.5 . . ?
C14 C13 C6 113.82(13) . . ?
C14 C13 H13 108.8 . . ?
C6 C13 H13 108.8 . . ?
C14 C13 H18 108.8 . . ?
C6 C13 H18 108.8 . . ?
H13 C13 H18 107.7 . . ?
O3 C14 C15 119.94(15) . . ?
O3 C14 C13 122.07(15) . . ?
C15 C14 C13 117.95(14) . . ?
C14 C15 C16 111.95(14) . . ?
C14 C15 H15 109.2 . . ?
C16 C15 H15 109.2 . . ?
C14 C15 H14 109.2 . . ?
C16 C15 H14 109.2 . . ?
H15 C15 H14 107.9 . . ?
O4 C16 C2 106.93(13) . . ?
O4 C16 C15 110.48(14) . . ?
C2 C16 C15 114.25(13) . . ?
O4 C16 H17 108.3 . . ?
C2 C16 H17 108.3 . . ?
C15 C16 H17 108.3 . . ?
O5 C17 C21 107.96(13) . . ?
O5 C17 C5 103.30(12) . . ?
C21 C17 C5 104.12(12) . . ?
O5 C17 H35 113.5 . . ?
C21 C17 H35 113.5 . . ?
C5 C17 H35 113.5 . . ?
O5 C18 O6 110.02(11) . . ?
O5 C18 C24 108.54(11) . . ?
O6 C18 C24 103.34(12) . . ?
O5 C18 C4 101.41(12) . . ?
O6 C18 C4 106.57(11) . . ?
C24 C18 C4 126.51(12) . . ?
O6 C19 C22 109.79(12) . . ?
O6 C19 C20 101.39(11) . . ?
C22 C19 C20 113.23(12) . . ?
O6 C19 C23 107.77(12) . . ?
C22 C19 C23 107.97(13) . . ?
C20 C19 C23 116.29(13) . . ?
C19 C20 C21 111.31(12) . . ?
C19 C20 C4 103.83(12) . . ?
C21 C20 C4 101.31(11) . . ?
C19 C20 H21 113.1 . . ?
C21 C20 H21 113.1 . . ?
C4 C20 H21 113.1 . . ?
C17 C21 C20 102.95(12) . . ?
C17 C21 H20 111.2 . . ?
C20 C21 H20 111.2 . . ?
C17 C21 H19 111.2 . . ?
C20 C21 H19 111.2 . . ?
H20 C21 H19 109.1 . . ?
C19 C22 H23 109.5 . . ?
C19 C22 H22 109.5 . . ?
H23 C22 H22 109.5 . . ?
C19 C22 H24 109.5 . . ?
H23 C22 H24 109.5 . . ?
H22 C22 H24 109.5 . . ?
C19 C23 H26 109.5 . . ?
C19 C23 H25 109.5 . . ?
H26 C23 H25 109.5 . . ?
C19 C23 H27 109.5 . . ?
H26 C23 H27 109.5 . . ?
H25 C23 H27 109.5 . . ?
O7 C24 C25 105.85(12) . . ?
O7 C24 C26 108.86(13) . . ?
C25 C24 C26 109.01(14) . . ?
O7 C24 C18 111.47(13) . . ?
C25 C24 C18 108.32(13) . . ?
C26 C24 C18 113.05(12) . . ?
C24 C25 H30 109.5 . . ?
C24 C25 H31 109.5 . . ?
H30 C25 H31 109.5 . . ?
C24 C25 H29 109.5 . . ?
H30 C25 H29 109.5 . . ?
H31 C25 H29 109.5 . . ?
C24 C26 H33 109.5 . . ?
C24 C26 H34 109.5 . . ?
H33 C26 H34 109.5 . . ?
C24 C26 H32 109.5 . . ?
H33 C26 H32 109.5 . . ?
H34 C26 H32 109.5 . . ?
C5 C27 H38 109.5 . . ?
C5 C27 H36 109.5 . . ?
H38 C27 H36 109.5 . . ?
C5 C27 H37 109.5 . . ?
H38 C27 H37 109.5 . . ?
H36 C27 H37 109.5 . . ?

loop_
_geom_bond_atom_site_label_1
_geom_bond_atom_site_label_2
_geom_bond_distance
_geom_bond_site_symmetry_2
_geom_bond_publ_flag
O1 C3 1.3325(17) . ?
O1 C2 1.4864(16) . ?
O2 C3 1.2150(18) . ?
O3 C14 1.214(2) . ?
O4 C16 1.4182(18) . ?
O4 H16 0.88(3) . ?
O5 C18 1.4281(18) . ?
O5 C17 1.4458(19) . ?
O6 C18 1.4284(18) . ?
O6 C19 1.4530(17) . ?
O7 C24 1.4356(18) . ?
O7 H28 0.84(2) . ?
C1 C2 1.514(2) . ?
C1 H40 0.9800 . ?
C1 H39 0.9800 . ?
C1 H1 0.9800 . ?
C2 C11 1.526(2) . ?
C2 C16 1.538(2) . ?
C3 C4 1.5093(19) . ?
C4 C20 1.5695(19) . ?
C4 C5 1.590(2) . ?
C4 C18 1.594(2) . ?
C5 C27 1.530(2) . ?
C5 C17 1.540(2) . ?
C5 C6 1.565(2) . ?
C6 C13 1.539(2) . ?
C6 C7 1.555(2) . ?
C6 H12 1.0000 . ?
C7 C8 1.504(2) . ?
C7 H10 0.9900 . ?
C7 H11 0.9900 . ?
C8 C9 1.328(2) . ?
C8 H9 0.9500 . ?
C9 C10 1.504(2) . ?
C9 C12 1.509(2) . ?
C10 H7 0.9800 . ?
C10 H8 0.9800 . ?
C10 H2 0.9800 . ?
C11 H3 0.9800 . ?
C11 H42 0.9800 . ?
C11 H41 0.9800 . ?
C12 H6 0.9800 . ?
C12 H4 0.9800 . ?
C12 H5 0.9800 . ?
C13 C14 1.521(2) . ?
C13 H13 0.9900 . ?
C13 H18 0.9900 . ?
C14 C15 1.516(2) . ?
C15 C16 1.538(3) . ?
C15 H15 0.9900 . ?
C15 H14 0.9900 . ?
C16 H17 1.0000 . ?
C17 C21 1.530(2) . ?
C17 H35 1.0000 . ?
C18 C24 1.565(2) . ?
C19 C22 1.526(2) . ?
C19 C20 1.527(2) . ?
C19 C23 1.530(2) . ?
C20 C21 1.565(2) . ?
C20 H21 1.0000 . ?
C21 H20 0.9900 . ?
C21 H19 0.9900 . ?
C22 H23 0.9800 . ?
C22 H22 0.9800 . ?
C22 H24 0.9800 . ?
C23 H26 0.9800 . ?
C23 H25 0.9800 . ?
C23 H27 0.9800 . ?
C24 C25 1.526(2) . ?
C24 C26 1.531(2) . ?
C25 H30 0.9800 . ?
C25 H31 0.9800 . ?
C25 H29 0.9800 . ?
C26 H33 0.9800 . ?
C26 H34 0.9800 . ?
C26 H32 0.9800 . ?
C27 H38 0.9800 . ?
C27 H36 0.9800 . ?
C27 H37 0.9800 . ?

loop_
_geom_hbond_atom_site_label_D
_geom_hbond_atom_site_label_H
_geom_hbond_atom_site_label_A
_geom_hbond_distance_DH
_geom_hbond_distance_HA
_geom_hbond_distance_DA
_geom_hbond_angle_DHA
_geom_hbond_site_symmetry_A
C26 H33 O2 0.98 2.39 3.093(2) 128.3 .
C22 H23 O1 0.98 2.62 3.264(2) 123.6 .
C17 H35 O6 1.00 2.60 3.5812(19) 168.7 2_646
O7 H28 O2 0.84(2) 1.95(2) 2.7264(16) 155(2) .
O4 H16 O7 0.88(3) 1.88(3) 2.7576(15) 172(3) 1_655
C26 H33 O2 0.98 2.39 3.093(2) 128.3 .
C22 H23 O1 0.98 2.62 3.264(2) 123.6 .
C17 H35 O6 1.00 2.60 3.5812(19) 168.7 2_646
O7 H28 O2 0.84(2) 1.95(2) 2.7264(16) 155(2) .
O4 H16 O7 0.88(3) 1.88(3) 2.7576(15) 172(3) 1_655
C26 H33 O2 0.98 2.39 3.093(2) 128.3 .
C22 H23 O1 0.98 2.62 3.264(2) 123.6 .
C17 H35 O6 1.00 2.60 3.5812(19) 168.7 2_646
O7 H28 O2 0.84(2) 1.95(2) 2.7264(16) 155(2) .
O4 H16 O7 0.88(3) 1.88(3) 2.7576(15) 172(3) 1_655
C26 H33 O2 0.98 2.39 3.093(2) 128.3 .
C22 H23 O1 0.98 2.62 3.264(2) 123.6 .
C17 H35 O6 1.00 2.60 3.5812(19) 168.7 2_646
O7 H28 O2 0.84(2) 1.95(2) 2.7264(16) 155(2) .
O4 H16 O7 0.88(3) 1.88(3) 2.7576(15) 172(3) 1_655
O4 H16 O7 0.88(3) 1.88(3) 2.7576(15) 172(3) 1_655
O7 H28 O2 0.84(2) 1.95(2) 2.7264(16) 155(2) .
C17 H35 O6 1.00 2.60 3.5812(19) 168.7 2_646
C22 H23 O1 0.98 2.62 3.264(2) 123.6 .
C26 H33 O2 0.98 2.39 3.093(2) 128.3 .
O4 H16 O7 0.88(3) 1.88(3) 2.7576(15) 172(3) 1_655
O7 H28 O2 0.84(2) 1.95(2) 2.7264(16) 155(2) .
C17 H35 O6 1.00 2.60 3.5812(19) 168.7 2_646
C22 H23 O1 0.98 2.62 3.264(2) 123.6 .
C26 H33 O2 0.98 2.39 3.093(2) 128.3 .

loop_
_geom_torsion_atom_site_label_1
_geom_torsion_atom_site_label_2
_geom_torsion_atom_site_label_3
_geom_torsion_atom_site_label_4
_geom_torsion
_geom_torsion_site_symmetry_1
_geom_torsion_site_symmetry_2
_geom_torsion_site_symmetry_3
_geom_torsion_site_symmetry_4
_geom_torsion_publ_flag
C3 O1 C2 C1 80.02(16) . . . . ?
C3 O1 C2 C11 -44.62(19) . . . . ?
C3 O1 C2 C16 -163.76(13) . . . . ?
C2 O1 C3 O2 0.5(2) . . . . ?
C2 O1 C3 C4 176.68(12) . . . . ?
O2 C3 C4 C20 -153.13(15) . . . . ?
O1 C3 C4 C20 30.71(19) . . . . ?
O2 C3 C4 C5 84.19(18) . . . . ?
O1 C3 C4 C5 -91.97(14) . . . . ?
O2 C3 C4 C18 -37.4(2) . . . . ?
O1 C3 C4 C18 146.48(13) . . . . ?
C3 C4 C5 C27 -57.39(16) . . . . ?
C20 C4 C5 C27 170.93(12) . . . . ?
C18 C4 C5 C27 70.90(15) . . . . ?
C3 C4 C5 C17 -173.02(12) . . . . ?
C20 C4 C5 C17 55.29(12) . . . . ?
C18 C4 C5 C17 -44.73(12) . . . . ?
C3 C4 C5 C6 72.93(15) . . . . ?
C20 C4 C5 C6 -58.76(15) . . . . ?
C18 C4 C5 C6 -158.79(12) . . . . ?
C27 C5 C6 C13 68.10(17) . . . . ?
C17 C5 C6 C13 -165.41(13) . . . . ?
C4 C5 C6 C13 -64.35(17) . . . . ?
C27 C5 C6 C7 -57.71(17) . . . . ?
C17 C5 C6 C7 68.78(16) . . . . ?
C4 C5 C6 C7 169.84(12) . . . . ?
C13 C6 C7 C8 62.55(17) . . . . ?
C5 C6 C7 C8 -168.11(13) . . . . ?
C6 C7 C8 C9 -120.56(18) . . . . ?
C7 C8 C9 C10 -3.8(3) . . . . ?
C7 C8 C9 C12 175.70(16) . . . . ?
C7 C6 C13 C14 -124.27(15) . . . . ?
C5 C6 C13 C14 108.78(15) . . . . ?
C6 C13 C14 O3 18.6(2) . . . . ?
C6 C13 C14 C15 -163.47(14) . . . . ?
O3 C14 C15 C16 -74.80(19) . . . . ?
C13 C14 C15 C16 107.23(17) . . . . ?
O1 C2 C16 O4 -173.28(12) . . . . ?
C1 C2 C16 O4 -59.82(17) . . . . ?
C11 C2 C16 O4 65.48(17) . . . . ?
O1 C2 C16 C15 64.16(15) . . . . ?
C1 C2 C16 C15 177.62(13) . . . . ?
C11 C2 C16 C15 -57.08(17) . . . . ?
C14 C15 C16 O4 173.40(12) . . . . ?
C14 C15 C16 C2 -65.99(17) . . . . ?
C18 O5 C17 C21 61.55(14) . . . . ?
C18 O5 C17 C5 -48.34(14) . . . . ?
C27 C5 C17 O5 -62.13(16) . . . . ?
C6 C5 C17 O5 172.83(12) . . . . ?
C4 C5 C17 O5 55.19(12) . . . . ?
C27 C5 C17 C21 -174.84(13) . . . . ?
C6 C5 C17 C21 60.11(16) . . . . ?
C4 C5 C17 C21 -57.53(13) . . . . ?
C17 O5 C18 O6 -97.24(13) . . . . ?
C17 O5 C18 C24 150.35(12) . . . . ?
C17 O5 C18 C4 15.29(13) . . . . ?
C19 O6 C18 O5 102.40(13) . . . . ?
C19 O6 C18 C24 -141.87(11) . . . . ?
C19 O6 C18 C4 -6.76(16) . . . . ?
C3 C4 C18 O5 146.73(12) . . . . ?
C20 C4 C18 O5 -84.68(12) . . . . ?
C5 C4 C18 O5 20.89(13) . . . . ?
C3 C4 C18 O6 -98.16(14) . . . . ?
C20 C4 C18 O6 30.43(14) . . . . ?
C5 C4 C18 O6 136.00(12) . . . . ?
C3 C4 C18 C24 23.2(2) . . . . ?
C20 C4 C18 C24 151.75(15) . . . . ?
C5 C4 C18 C24 -102.68(16) . . . . ?
C18 O6 C19 C22 98.80(14) . . . . ?
C18 O6 C19 C20 -21.21(14) . . . . ?
C18 O6 C19 C23 -143.83(13) . . . . ?
O6 C19 C20 C21 -67.01(13) . . . . ?
C22 C19 C20 C21 175.45(12) . . . . ?
C23 C19 C20 C21 49.53(16) . . . . ?
O6 C19 C20 C4 41.22(13) . . . . ?
C22 C19 C20 C4 -76.32(14) . . . . ?
C23 C19 C20 C4 157.77(13) . . . . ?
C3 C4 C20 C19 83.08(15) . . . . ?
C5 C4 C20 C19 -149.72(11) . . . . ?
C18 C4 C20 C19 -43.11(13) . . . . ?
C3 C4 C20 C21 -161.40(13) . . . . ?
C5 C4 C20 C21 -34.20(14) . . . . ?
C18 C4 C20 C21 72.42(13) . . . . ?
O5 C17 C21 C20 -69.50(14) . . . . ?
C5 C17 C21 C20 39.82(15) . . . . ?
C19 C20 C21 C17 107.51(13) . . . . ?
C4 C20 C21 C17 -2.35(15) . . . . ?
O5 C18 C24 O7 -73.67(14) . . . . ?
O6 C18 C24 O7 169.55(12) . . . . ?
C4 C18 C24 O7 46.9(2) . . . . ?
O5 C18 C24 C25 42.39(16) . . . . ?
O6 C18 C24 C25 -74.38(15) . . . . ?
C4 C18 C24 C25 162.92(14) . . . . ?
O5 C18 C24 C26 163.31(12) . . . . ?
O6 C18 C24 C26 46.53(15) . . . . ?
C4 C18 C24 C26 -76.17(19) . . . . ?
